data_2107018
loop_
_publ_author_name
'Kojic-Prodic, B.'
'Gabela, F.'
'Ruzic Toros, Z.'
'Sljukic, M.'

_publ_section_title
;
 Structure of Aquatetrafluorozirconium(IV)
;
_journal_name_full 'Acta Crystallographica B (24,1968-38,1982)'
_journal_page_first 1963
_journal_page_last 1965
_journal_volume 37
_journal_year 1981
_chemical_formula_sum 'F4 H2 O Zr'
_chemical_name_systematic 'Zr F4 (H2 O)'
_space_group_IT_number 122
_symmetry_space_group_name_Hall 'I -4 2bw'
_symmetry_space_group_name_H-M 'I -4 2 d'
_cell_angle_alpha 90
_cell_angle_beta 90
_cell_angle_gamma 90
_cell_formula_units_Z 8
_cell_length_a 7.724
_cell_length_b 7.724
_cell_length_c 11.678
_cell_volume 696.712
_citation_journal_id_ASTM ACBCAR
_cod_data_source_file Kojic-Prodic_ACBCAR_1981_1576.cif
_cod_data_source_block H2F4O1Zr1
_cod_original_cell_volume 696.7115
_cod_original_formula_sum 'H2 F4 O1 Zr1'
_cod_database_code 2107018

loop_
_symmetry_equiv_pos_as_xyz
x,y,z
y,-x,-z
-x,-y,z
-y,x,-z
x,-y+1/2,-z+1/4
-y+1/2,-x,z+3/4
-x,y+1/2,-z+1/4
y+1/2,x,z+3/4
x+1/2,y+1/2,z+1/2
y+1/2,-x+1/2,-z+1/2
-x+1/2,-y+1/2,z+1/2
-y+1/2,x+1/2,-z+1/2
x+1/2,-y+1,-z+3/4
-y+1,-x+1/2,z+5/4
-x+1/2,y+1,-z+3/4
y+1,x+1/2,z+5/4

loop_
_atom_site_label
_atom_site_type_symbol
_atom_site_fract_x
_atom_site_fract_y
_atom_site_fract_z
_atom_site_occupancy
_atom_site_U_iso_or_equiv
F2 F-1 0.22519 0.42639 0.24711 1 0.0
F1 F-1 0.29533 0.1175 0.22149 1 0.0
O1 O-2 0 0 0.15466 1 0.0
Zr1 Zr+4 0.108 0.25 0.125 1 0.0
